data_2102064
loop_
_publ_author_name
'Kaduk, James A.'

_publ_section_title
;
 Terephthalate salts: salts of monopositive cations
;
_journal_issue 3
_journal_name_full 'Acta Crystallographica Section B'
_journal_page_first 474
_journal_page_last 485
_journal_paper_doi 10.1107/S0108768199014718
_journal_volume 56
_journal_year 2000
_chemical_formula_sum 'C8 H4 K2 O4'
_chemical_formula_weight 242.31
_chemical_name_common 'dipotassium terephthalate'
_chemical_name_systematic
;
 ?
;
_space_group_IT_number 14
_symmetry_cell_setting monoclinic
_symmetry_space_group_name_Hall '-P 2ybc'
_symmetry_space_group_name_H-M 'P 1 21/c 1'
_audit_creation_method SHELXL-97
_cell_angle_alpha 90.00
_cell_angle_beta 113.08(3)
_cell_angle_gamma 90.00
_cell_formula_units_Z 2
_cell_length_a 10.561(4)
_cell_length_b 3.9440(12)
_cell_length_c 11.535(5)
_cell_measurement_reflns_used 19
_cell_measurement_temperature 293(2)
_cell_measurement_theta_max 11.36
_cell_measurement_theta_min 5.51
_cell_volume 442.0(3)
_computing_cell_refinement P3
_computing_data_collection P3
_computing_data_reduction XTAPE
_computing_structure_refinement 'SHELXL-97 (Sheldrick, 1997)'
_computing_structure_solution 'SHELXS-97 (Sheldrick, 1990)'
_diffrn_ambient_temperature 293(2)
_diffrn_measured_fraction_theta_full .998
_diffrn_measured_fraction_theta_max .998
_diffrn_measurement_device_type 'scintillation counter'
_diffrn_measurement_method \q-2\q
_diffrn_radiation_monochromator graphite
_diffrn_radiation_source 'fine-focus sealed tube'
_diffrn_radiation_type MoK\a
_diffrn_radiation_wavelength .71073
_diffrn_reflns_av_R_equivalents .0228
_diffrn_reflns_av_sigmaI/netI .0271
_diffrn_reflns_limit_h_max 11
_diffrn_reflns_limit_h_min 0
_diffrn_reflns_limit_k_max 4
_diffrn_reflns_limit_k_min -4
_diffrn_reflns_limit_l_max 11
_diffrn_reflns_limit_l_min -12
_diffrn_reflns_number 1130
_diffrn_reflns_theta_full 22.54
_diffrn_standards_decay_% 0
_diffrn_standards_interval_count 200
_diffrn_standards_number 5
_exptl_absorpt_coefficient_mu 1.052
_exptl_absorpt_correction_type none
_exptl_crystal_colour colourless
_exptl_crystal_density_diffrn 1.821
_exptl_crystal_density_method 'not measured'
_exptl_crystal_description needle
_exptl_crystal_F_000 244
_exptl_crystal_size_max .45
_exptl_crystal_size_mid .05
_exptl_crystal_size_min .05
_refine_diff_density_max .216
_refine_diff_density_min -.194
_refine_ls_extinction_method none
_refine_ls_goodness_of_fit_ref 1.074
_refine_ls_hydrogen_treatment mixed
_refine_ls_matrix_type full
_refine_ls_number_parameters 66
_refine_ls_number_reflns 584
_refine_ls_number_restraints 0
_refine_ls_restrained_S_all 1.074
_refine_ls_R_factor_all .0336
_refine_ls_R_factor_gt .0248
_refine_ls_shift/su_max .010
_refine_ls_shift/su_mean .002
_refine_ls_structure_factor_coef Fsqd
_refine_ls_weighting_details 'calc w=1/[\s^2^(Fo^2^)+(0.0339P)^2^+0.0595P] where P=(Fo^2^+2Fc^2^)/3'
_refine_ls_weighting_scheme calc
_refine_ls_wR_factor_ref .0607
_reflns_number_gt 497
_reflns_number_total 584
_reflns_threshold_expression >2sigma(I)
_cod_data_source_file bk0069.cif
_cod_data_source_block K2tph
_cod_original_sg_symbol_H-M P21/c
_cod_database_code 2102064

loop_
_symmetry_equiv_pos_as_xyz
'x, y, z'
'-x, y+1/2, -z+1/2'
'-x, -y, -z'
'x, -y-1/2, z-1/2'

loop_
_atom_site_label
_atom_site_fract_x
_atom_site_fract_y
_atom_site_fract_z
_atom_site_U_iso_or_equiv
_atom_site_adp_type
_atom_site_calc_flag
_atom_site_refinement_flags
_atom_site_occupancy
_atom_site_type_symbol
K1 .61068(6) .20395(14) .16167(5) .0268(2) Uani d . 1 K
O1 .35218(18) .1856(5) .16464(16) .0290(5) Uani d . 1 O
O2 .32648(19) .3005(5) -.03264(17) .0291(5) Uani d . 1 O
C7 .2822(3) .2858(6) .0541(2) .0207(6) Uani d . 1 C
C1 .1358(3) .3988(6) .0259(2) .0214(6) Uani d . 1 C
C2 .0787(3) .3548(7) .1146(2) .0244(7) Uani d . 1 C
H2A .1312 .2575 .1921 .027(7) Uiso calc R 1 H
C6 .0548(3) .5466(7) -.0895(2) .0255(7) Uani d . 1 C
H6A .0913 .5789 -.1502 .029(7) Uiso calc R 1 H

loop_
_atom_site_aniso_label
_atom_site_aniso_U_11
_atom_site_aniso_U_22
_atom_site_aniso_U_33
_atom_site_aniso_U_12
_atom_site_aniso_U_13
_atom_site_aniso_U_23
K1 .0284(4) .0280(4) .0273(4) .0002(3) .0146(3) -.0010(3)
O1 .0230(10) .0399(12) .0230(11) .0045(9) .0078(9) .0071(9)
O2 .0274(10) .0368(12) .0292(10) .0055(9) .0176(9) .0009(9)
C7 .0213(14) .0176(14) .0253(15) -.0013(11) .0114(13) -.0028(11)
C1 .0226(14) .0210(14) .0215(14) -.0025(12) .0097(12) -.0023(11)
C2 .0219(15) .0309(16) .0195(14) .0041(12) .0071(12) .0050(11)
C6 .0272(16) .0321(16) .0218(14) .0002(13) .0146(12) .0021(12)

loop_
_atom_type_symbol
_atom_type_description
_atom_type_scat_dispersion_real
_atom_type_scat_dispersion_imag
_atom_type_scat_source
C C .0033 .0016 'International Tables Vol C Tables 4.2.6.8 and 6.1.1.4'
H H .0000 .0000 'International Tables Vol C Tables 4.2.6.8 and 6.1.1.4'
O O .0106 .0060 'International Tables Vol C Tables 4.2.6.8 and 6.1.1.4'
K K .2009 .2494 'International Tables Vol C Tables 4.2.6.8 and 6.1.1.4'

loop_
_geom_angle_atom_site_label_1
_geom_angle_atom_site_label_2
_geom_angle_atom_site_label_3
_geom_angle_site_symmetry_1
_geom_angle_site_symmetry_3
_geom_angle
O1 K1 O2 2_655 3_665 84.43(7)
O1 K1 O2 2_655 3_655 159.07(6)
O2 K1 O2 3_665 3_655 93.59(6)
O1 K1 O1 2_655 . 82.18(6)
O2 K1 O1 3_665 . 119.20(6)
O2 K1 O1 3_655 . 116.43(6)
O1 K1 O1 2_655 2_645 92.55(6)
O2 K1 O1 3_665 2_645 159.44(6)
O2 K1 O1 3_655 2_645 81.99(6)
O1 K1 O1 . 2_645 80.31(6)
O1 K1 O2 2_655 . 106.31(6)
O2 K1 O2 3_665 . 83.42(6)
O2 K1 O2 3_655 . 94.11(6)
O1 K1 O2 . . 45.58(6)
O1 K1 O2 2_645 . 116.83(6)
O1 K1 C7 2_655 . 92.12(7)
O2 K1 C7 3_665 . 100.17(7)
O2 K1 C7 3_655 . 108.71(6)
O1 K1 C7 . . 22.76(6)
O1 K1 C7 2_645 . 100.27(6)
O2 K1 C7 . . 23.13(6)
O1 K1 C7 2_655 2_645 74.33(7)
O2 K1 C7 3_665 2_645 144.53(6)
O2 K1 C7 3_655 2_645 96.39(7)
O1 K1 C7 . 2_645 86.13(6)
O1 K1 C7 2_645 2_645 19.98(6)
O2 K1 C7 . 2_645 129.42(6)
C7 K1 C7 . 2_645 108.55(6)
O1 K1 K1 2_655 3_655 150.25(5)
O2 K1 K1 3_665 3_655 87.47(5)
O2 K1 K1 3_655 3_655 49.92(4)
O1 K1 K1 . 3_655 76.95(5)
O1 K1 K1 2_645 3_655 104.41(5)
O2 K1 K1 . 3_655 44.19(4)
C7 K1 K1 . 3_655 61.23(5)
C7 K1 K1 2_645 3_655 124.39(6)
O1 K1 K1 2_655 1_565 44.77(5)
O2 K1 K1 3_665 1_565 43.46(4)
O2 K1 K1 3_655 1_565 137.05(4)
O1 K1 K1 . 1_565 91.51(4)
O1 K1 K1 2_645 1_565 137.33(4)
O2 K1 K1 . 1_565 82.67(4)
C7 K1 K1 . 1_565 84.23(5)
C7 K1 K1 2_645 1_565 118.64(5)
K1 K1 K1 3_655 1_565 114.43(2)
O1 K1 K1 2_655 1_545 135.23(5)
O2 K1 K1 3_665 1_545 136.54(4)
O2 K1 K1 3_655 1_545 42.95(4)
O1 K1 K1 . 1_545 88.49(4)
O1 K1 K1 2_645 1_545 42.67(4)
O2 K1 K1 . 1_545 97.33(4)
C7 K1 K1 . 1_545 95.77(5)
C7 K1 K1 2_645 1_545 61.36(5)
K1 K1 K1 3_655 1_545 65.57(2)
K1 K1 K1 1_565 1_545 180.0
O1 K1 K1 2_655 2_645 85.14(5)
O2 K1 K1 3_665 2_645 157.54(4)
O2 K1 K1 3_655 2_645 103.09(5)
O1 K1 K1 . 2_645 39.40(4)
O1 K1 K1 2_645 2_645 40.95(4)
O2 K1 K1 . 2_645 80.51(5)
C7 K1 K1 . 2_645 60.42(5)
C7 K1 K1 2_645 2_645 48.91(5)
K1 K1 K1 3_655 2_645 91.82(4)
K1 K1 K1 1_565 2_645 118.354(13)
K1 K1 K1 1_545 2_645 61.646(13)
C7 O1 K1 . 2_645 146.68(16)
C7 O1 K1 . . 99.82(15)
K1 O1 K1 2_645 . 99.99(6)
C7 O1 K1 . 2_655 111.08(15)
K1 O1 K1 2_645 2_655 92.55(6)
K1 O1 K1 . 2_655 97.45(6)
C7 O2 K1 . 3_665 136.08(16)
C7 O2 K1 . 3_655 130.32(16)
K1 O2 K1 3_665 3_655 93.59(6)
C7 O2 K1 . . 88.54(15)
K1 O2 K1 3_665 . 96.58(6)
K1 O2 K1 3_655 . 85.89(6)
O1 C7 O2 . . 124.4(2)
O1 C7 C1 . . 116.9(2)
O2 C7 C1 . . 118.7(2)
O1 C7 K1 . . 57.42(13)
O2 C7 K1 . . 68.34(14)
C1 C7 K1 . . 165.64(17)
O1 C7 K1 . 2_655 48.94(13)
O2 C7 K1 . 2_655 130.44(17)
C1 C7 K1 . 2_655 89.43(14)
K1 C7 K1 . 2_655 77.19(6)
C2 C1 C6 . . 118.3(2)
C2 C1 C7 . . 120.4(2)
C6 C1 C7 . . 121.2(2)
C6 C2 C1 3_565 . 120.9(2)
C2 C6 C1 3_565 . 120.7(2)

loop_
_geom_bond_atom_site_label_1
_geom_bond_atom_site_label_2
_geom_bond_site_symmetry_2
_geom_bond_distance
K1 O1 2_655 2.676(2)
K1 O2 3_665 2.693(2)
K1 O2 3_655 2.718(2)
K1 O1 . 2.745(2)
K1 O1 2_645 2.780(2)
K1 O2 . 2.984(2)
K1 C7 . 3.209(3)
K1 C7 2_645 3.441(3)
K1 K1 3_655 3.889(2)
K1 K1 1_565 3.9440(12)
K1 K1 1_545 3.9440(12)
K1 K1 2_645 4.1523(15)
O1 C7 . 1.260(3)
O1 K1 2_645 2.676(2)
O1 K1 2_655 2.780(2)
O2 C7 . 1.261(3)
O2 K1 3_665 2.693(2)
O2 K1 3_655 2.718(2)
C7 C1 . 1.517(4)
C7 K1 2_655 3.441(3)
C1 C2 . 1.387(4)
C1 C6 . 1.397(4)
C2 C6 3_565 1.380(4)
C6 C2 3_565 1.380(4)
